data_7016133
loop_
_publ_author_name
'Katkova, Marina A.'
'Balashova, Tatyana V.'
'Pushkarev, Anatoly P.'
'Ilyin, Igor Yu'
'Fukin, Georgy K.'
'Baranov, Evgeny V.'
'Ketkov, Sergey Yu'
'Bochkarev, Mikhail N.'

_publ_section_title
;
 Anhydrous mono- and dinuclear tris(quinolinolate) complexes of
 scandium: the missing structures of rare earth metal 8-quinolinolates.
;
_journal_issue 30
_journal_name_full 'Dalton transactions (Cambridge, England : 2003)'
_journal_page_first 7713
_journal_page_last 7717
_journal_paper_doi 10.1039/c1dt10318k
_journal_volume 40
_journal_year 2011
_chemical_formula_sum 'C29 H26 N6 O4 Sc'
_chemical_formula_weight 567.52
_chemical_name_systematic
;
?
;
_space_group_IT_number 14
_symmetry_cell_setting monoclinic
_symmetry_space_group_name_Hall '-P 2yn'
_symmetry_space_group_name_H-M 'P 1 21/n 1'
_atom_sites_solution_hydrogens geom
_atom_sites_solution_primary direct
_atom_sites_solution_secondary difmap
_audit_creation_method SHELXL-97
_cell_angle_alpha 90.00
_cell_angle_beta 101.404(2)
_cell_angle_gamma 90.00
_cell_formula_units_Z 4
_cell_length_a 11.3039(9)
_cell_length_b 13.1459(10)
_cell_length_c 17.5455(13)
_cell_measurement_reflns_used 900
_cell_measurement_temperature 100(2)
_cell_measurement_theta_max 29
_cell_measurement_theta_min 2
_cell_volume 2555.8(3)
_computing_cell_refinement 'Bruker SMART'
_computing_data_collection 'Bruker SMART'
_computing_data_reduction 'Bruker SHELXTL'
_computing_molecular_graphics 'Bruker SHELXTL'
_computing_publication_material 'Bruker SHELXTL'
_computing_structure_refinement 'SHELXL-97 (Sheldrick, 1997)'
_computing_structure_solution 'SHELXS-97 (Sheldrick, 1990)'
_diffrn_ambient_temperature 100(2)
_diffrn_measured_fraction_theta_full 0.996
_diffrn_measured_fraction_theta_max 0.996
_diffrn_measurement_device_type 'CCD area detector'
_diffrn_measurement_method 'phi and omega scans'
_diffrn_radiation_monochromator graphite
_diffrn_radiation_source 'fine-focus sealed tube'
_diffrn_radiation_type MoK\a
_diffrn_radiation_wavelength 0.71073
_diffrn_reflns_av_R_equivalents 0.0499
_diffrn_reflns_av_sigmaI/netI 0.0594
_diffrn_reflns_limit_h_max 8
_diffrn_reflns_limit_h_min -14
_diffrn_reflns_limit_k_max 16
_diffrn_reflns_limit_k_min -16
_diffrn_reflns_limit_l_max 21
_diffrn_reflns_limit_l_min -22
_diffrn_reflns_number 15705
_diffrn_reflns_theta_full 26.50
_diffrn_reflns_theta_max 26.50
_diffrn_reflns_theta_min 1.95
_exptl_absorpt_coefficient_mu 0.338
_exptl_absorpt_correction_T_max 0.9768
_exptl_absorpt_correction_T_min 0.9417
_exptl_absorpt_correction_type multi-scan
_exptl_absorpt_process_details 'SADABS (Sheldrick, 1998)'
_exptl_crystal_colour yellow
_exptl_crystal_density_diffrn 1.475
_exptl_crystal_density_method 'not measured'
_exptl_crystal_description parallelepiped
_exptl_crystal_F_000 1180
_exptl_crystal_size_max 0.18
_exptl_crystal_size_mid 0.10
_exptl_crystal_size_min 0.07
_refine_diff_density_max 0.545
_refine_diff_density_min -0.282
_refine_diff_density_rms 0.083
_refine_ls_extinction_method none
_refine_ls_goodness_of_fit_ref 0.959
_refine_ls_hydrogen_treatment constr
_refine_ls_matrix_type full
_refine_ls_number_parameters 361
_refine_ls_number_reflns 5274
_refine_ls_number_restraints 0
_refine_ls_restrained_S_all 0.959
_refine_ls_R_factor_all 0.0884
_refine_ls_R_factor_gt 0.0502
_refine_ls_shift/su_max 0.000
_refine_ls_shift/su_mean 0.000
_refine_ls_structure_factor_coef Fsqd
_refine_ls_weighting_details 'calc w=1/[\s^2^(Fo^2^)+(0.0792P)^2^+0.0000P] where P=(Fo^2^+2Fc^2^)/3'
_refine_ls_weighting_scheme calc
_refine_ls_wR_factor_gt 0.1191
_refine_ls_wR_factor_ref 0.1318
_reflns_number_gt 3541
_reflns_number_total 5274
_reflns_threshold_expression >2sigma(I)
_cod_data_source_file c1dt10318k.txt
_cod_data_source_block scon2m
_cod_depositor_comments
;
The following automatic conversions were performed:

'_symmetry_cell_setting' value 'Monoclinic' changed to 'monoclinic'
according to /home/saulius/struct/CIF-dictionaries/cif_core.dic
dictionary named 'cif_core.dic' version 2.4.1 from 2010-06-29.

Automatic conversion script
Id: cif_fix_values 1715 2011-07-08 13:25:40Z adriana 
;
_cod_original_sg_symbol_H-M P2(1)/n
_cod_database_code 7016133

loop_
_symmetry_equiv_pos_as_xyz
'x, y, z'
'-x+1/2, y+1/2, -z+1/2'
'-x, -y, -z'
'x-1/2, -y-1/2, z-1/2'

loop_
_atom_site_label
_atom_site_type_symbol
_atom_site_fract_x
_atom_site_fract_y
_atom_site_fract_z
_atom_site_U_iso_or_equiv
_atom_site_adp_type
_atom_site_occupancy
_atom_site_symmetry_multiplicity
_atom_site_calc_flag
_atom_site_refinement_flags
_atom_site_disorder_assembly
_atom_site_disorder_group
Sc1 Sc -0.08450(4) 0.46932(3) 0.23490(2) 0.01904(10) Uani 1 1 d . . .
O1 O -0.09904(14) 0.33274(11) 0.18103(9) 0.0224(4) Uani 1 1 d . . .
O2 O 0.09666(14) 0.48276(11) 0.23852(9) 0.0213(4) Uani 1 1 d . . .
O3 O -0.24418(14) 0.48261(12) 0.27163(9) 0.0243(4) Uani 1 1 d . . .
N1 N -0.14807(17) 0.50804(14) 0.10402(11) 0.0203(4) Uani 1 1 d . . .
N2 N -0.19972(19) 0.67932(15) 0.10218(11) 0.0296(5) Uani 1 1 d . . .
H2A H -0.1967 0.6777 0.1527 0.036 Uiso 1 1 calc R . .
H2B H -0.2182 0.7363 0.0762 0.036 Uiso 1 1 calc R . .
N3 N -0.03814(17) 0.63713(14) 0.27024(10) 0.0204(4) Uani 1 1 d . . .
N4 N -0.22607(18) 0.69808(15) 0.27724(11) 0.0271(5) Uani 1 1 d . . .
H4A H -0.2570 0.6388 0.2605 0.032 Uiso 1 1 calc R . .
H4B H -0.2734 0.7471 0.2877 0.032 Uiso 1 1 calc R . .
N5 N -0.04504(18) 0.40983(14) 0.36103(11) 0.0237(4) Uani 1 1 d . . .
N6 N 0.15374(19) 0.35913(17) 0.37298(12) 0.0355(6) Uani 1 1 d . . .
H6A H 0.1508 0.3747 0.3238 0.043 Uiso 1 1 calc R . .
H6B H 0.2207 0.3347 0.4013 0.043 Uiso 1 1 calc R . .
C1 C -0.1316(2) 0.42176(17) 0.06154(13) 0.0205(5) Uani 1 1 d . . .
C2 C -0.1052(2) 0.32981(17) 0.10368(13) 0.0204(5) Uani 1 1 d . . .
C3 C -0.0875(2) 0.24200(17) 0.06376(14) 0.0251(5) Uani 1 1 d . . .
H3A H -0.0712 0.1797 0.0912 0.030 Uiso 1 1 calc R . .
C4 C -0.0935(2) 0.24414(19) -0.01657(14) 0.0298(6) Uani 1 1 d . . .
H4C H -0.0794 0.1833 -0.0427 0.036 Uiso 1 1 calc R . .
C5 C -0.1191(2) 0.33202(19) -0.05841(14) 0.0270(6) Uani 1 1 d . . .
H5A H -0.1236 0.3320 -0.1131 0.032 Uiso 1 1 calc R . .
C6 C -0.1387(2) 0.42274(18) -0.01969(13) 0.0229(5) Uani 1 1 d . . .
C7 C -0.1639(2) 0.51789(18) -0.05799(13) 0.0260(6) Uani 1 1 d . . .
H7A H -0.1672 0.5229 -0.1124 0.031 Uiso 1 1 calc R . .
C8 C -0.1833(2) 0.60109(18) -0.01707(13) 0.0255(5) Uani 1 1 d . . .
H8A H -0.2018 0.6643 -0.0429 0.031 Uiso 1 1 calc R . .
C9 C -0.1761(2) 0.59453(17) 0.06467(13) 0.0231(5) Uani 1 1 d . . .
C10 C 0.0843(2) 0.65438(17) 0.27696(12) 0.0208(5) Uani 1 1 d . . .
C11 C 0.1546(2) 0.57050(17) 0.26082(12) 0.0218(5) Uani 1 1 d . . .
C12 C 0.2771(2) 0.5833(2) 0.26670(13) 0.0276(6) Uani 1 1 d . . .
H12A H 0.3256 0.5277 0.2569 0.033 Uiso 1 1 calc R . .
C13 C 0.3304(2) 0.6786(2) 0.28720(14) 0.0290(6) Uani 1 1 d . . .
H13A H 0.4147 0.6865 0.2902 0.035 Uiso 1 1 calc R . .
C14 C 0.2648(2) 0.75951(19) 0.30284(13) 0.0285(6) Uani 1 1 d . . .
H14A H 0.3032 0.8230 0.3165 0.034 Uiso 1 1 calc R . .
C15 C 0.1396(2) 0.74929(17) 0.29875(13) 0.0241(5) Uani 1 1 d . . .
C16 C 0.0625(2) 0.82718(18) 0.31629(13) 0.0267(6) Uani 1 1 d . . .
H16A H 0.0953 0.8921 0.3320 0.032 Uiso 1 1 calc R . .
C17 C -0.0568(2) 0.81087(18) 0.31108(13) 0.0265(6) Uani 1 1 d . . .
H17A H -0.1075 0.8635 0.3234 0.032 Uiso 1 1 calc R . .
C18 C -0.1052(2) 0.71381(17) 0.28689(12) 0.0234(5) Uani 1 1 d . . .
C19 C -0.1452(2) 0.42045(17) 0.39420(13) 0.0246(5) Uani 1 1 d . . .
C20 C -0.2511(2) 0.45868(17) 0.34514(14) 0.0253(5) Uani 1 1 d . . .
C21 C -0.3548(2) 0.46847(18) 0.37468(15) 0.0313(6) Uani 1 1 d . . .
H21A H -0.4274 0.4911 0.3421 0.038 Uiso 1 1 calc R . .
C22 C -0.3530(3) 0.4447(2) 0.45349(16) 0.0398(7) Uani 1 1 d . . .
H22A H -0.4244 0.4538 0.4736 0.048 Uiso 1 1 calc R . .
C23 C -0.2516(3) 0.4092(2) 0.50151(15) 0.0372(7) Uani 1 1 d . . .
H23A H -0.2530 0.3936 0.5542 0.045 Uiso 1 1 calc R . .
C24 C -0.1455(3) 0.39575(19) 0.47282(14) 0.0324(6) Uani 1 1 d . . .
C25 C -0.0356(3) 0.3589(2) 0.51680(15) 0.0387(7) Uani 1 1 d . . .
H25A H -0.0311 0.3421 0.5700 0.046 Uiso 1 1 calc R . .
C26 C 0.0621(3) 0.3471(2) 0.48564(15) 0.0365(7) Uani 1 1 d . . .
H26A H 0.1350 0.3221 0.5164 0.044 Uiso 1 1 calc R . .
C27 C 0.0565(2) 0.37262(19) 0.40458(14) 0.0302(6) Uani 1 1 d . . .
O1S O -0.47504(18) 0.52975(13) 0.10107(11) 0.0377(5) Uani 1 1 d . . .
C1S C -0.4946(3) 0.6153(2) 0.14547(17) 0.0434(7) Uani 1 1 d . . .
H1SA H -0.4693 0.5996 0.2009 0.065 Uiso 1 1 calc R . .
H1SB H -0.5805 0.6329 0.1341 0.065 Uiso 1 1 calc R . .
H1SC H -0.4474 0.6729 0.1322 0.065 Uiso 1 1 calc R . .
C2S C -0.5098(2) 0.54862(19) 0.02084(15) 0.0335(6) Uani 1 1 d . . .
H2SA H -0.4604 0.6042 0.0052 0.040 Uiso 1 1 calc R . .
H2SB H -0.5957 0.5689 0.0078 0.040 Uiso 1 1 calc R . .

loop_
_atom_site_aniso_label
_atom_site_aniso_U_11
_atom_site_aniso_U_22
_atom_site_aniso_U_33
_atom_site_aniso_U_23
_atom_site_aniso_U_13
_atom_site_aniso_U_12
Sc1 0.0220(2) 0.0176(2) 0.0172(2) 0.00044(17) 0.00326(16) -0.00028(18)
O1 0.0268(8) 0.0208(8) 0.0198(8) 0.0015(6) 0.0049(7) -0.0011(7)
O2 0.0248(8) 0.0180(8) 0.0217(8) -0.0017(6) 0.0062(7) -0.0011(7)
O3 0.0234(8) 0.0261(9) 0.0238(8) 0.0004(7) 0.0059(7) -0.0014(7)
N1 0.0207(9) 0.0204(9) 0.0197(9) -0.0003(8) 0.0039(8) -0.0005(8)
N2 0.0465(13) 0.0211(10) 0.0200(10) 0.0023(8) 0.0033(9) 0.0073(9)
N3 0.0250(10) 0.0183(9) 0.0177(9) 0.0017(7) 0.0038(8) 0.0023(8)
N4 0.0256(10) 0.0220(10) 0.0334(11) -0.0043(9) 0.0054(9) 0.0054(9)
N5 0.0296(11) 0.0211(10) 0.0199(10) 0.0002(8) 0.0042(8) -0.0022(9)
N6 0.0308(12) 0.0432(13) 0.0299(12) 0.0092(10) -0.0007(10) 0.0070(10)
C1 0.0196(11) 0.0206(11) 0.0211(11) -0.0013(9) 0.0036(9) -0.0015(9)
C2 0.0187(11) 0.0226(11) 0.0197(11) -0.0015(9) 0.0034(9) -0.0028(9)
C3 0.0268(12) 0.0176(11) 0.0285(13) 0.0001(10) -0.0001(10) 0.0016(10)
C4 0.0336(14) 0.0252(13) 0.0309(13) -0.0068(11) 0.0067(11) 0.0005(11)
C5 0.0290(13) 0.0308(13) 0.0215(12) -0.0045(10) 0.0052(10) 0.0007(11)
C6 0.0215(11) 0.0248(12) 0.0217(11) -0.0006(10) 0.0022(10) -0.0011(10)
C7 0.0293(13) 0.0295(13) 0.0180(11) 0.0011(10) 0.0017(10) 0.0023(11)
C8 0.0313(13) 0.0228(12) 0.0212(12) 0.0056(9) 0.0023(10) 0.0027(10)
C9 0.0226(12) 0.0218(11) 0.0240(12) 0.0016(9) 0.0022(10) -0.0001(10)
C10 0.0261(12) 0.0229(11) 0.0141(11) 0.0005(9) 0.0053(9) -0.0017(10)
C11 0.0277(12) 0.0225(11) 0.0151(10) 0.0008(9) 0.0041(9) 0.0002(10)
C12 0.0269(12) 0.0324(13) 0.0236(12) -0.0022(10) 0.0048(10) 0.0000(11)
C13 0.0225(12) 0.0400(15) 0.0251(12) -0.0046(11) 0.0058(10) -0.0089(11)
C14 0.0348(14) 0.0292(13) 0.0218(12) -0.0052(10) 0.0062(11) -0.0107(11)
C15 0.0328(13) 0.0215(11) 0.0178(11) -0.0005(9) 0.0047(10) -0.0051(10)
C16 0.0385(14) 0.0186(11) 0.0219(12) -0.0004(9) 0.0033(11) -0.0033(11)
C17 0.0355(14) 0.0209(12) 0.0224(12) -0.0011(10) 0.0040(11) 0.0040(11)
C18 0.0344(13) 0.0215(12) 0.0142(10) 0.0015(9) 0.0047(10) 0.0004(10)
C19 0.0339(13) 0.0195(11) 0.0212(11) -0.0045(9) 0.0074(10) -0.0076(10)
C20 0.0345(13) 0.0194(11) 0.0240(12) -0.0042(10) 0.0103(10) -0.0042(10)
C21 0.0346(13) 0.0233(12) 0.0392(14) -0.0058(11) 0.0155(12) -0.0028(11)
C22 0.0523(16) 0.0307(14) 0.0462(15) -0.0078(12) 0.0336(14) -0.0095(13)
C23 0.0590(18) 0.0313(14) 0.0255(13) -0.0057(11) 0.0190(13) -0.0077(13)
C24 0.0533(16) 0.0219(12) 0.0233(12) -0.0036(10) 0.0109(12) -0.0127(12)
C25 0.0605(19) 0.0341(15) 0.0193(12) 0.0041(11) 0.0025(13) -0.0138(14)
C26 0.0453(16) 0.0364(15) 0.0247(13) 0.0083(11) -0.0007(12) -0.0076(13)
C27 0.0394(15) 0.0238(12) 0.0242(12) 0.0046(10) -0.0016(11) -0.0014(11)
O1S 0.0488(11) 0.0286(9) 0.0352(10) 0.0044(8) 0.0070(9) 0.0044(9)
C1S 0.0499(18) 0.0434(17) 0.0379(15) 0.0003(13) 0.0113(14) 0.0020(14)
C2S 0.0325(14) 0.0308(14) 0.0371(14) 0.0062(11) 0.0067(12) 0.0026(12)

loop_
_atom_type_symbol
_atom_type_description
_atom_type_scat_dispersion_real
_atom_type_scat_dispersion_imag
_atom_type_scat_source
C C 0.0033 0.0016 'International Tables Vol C Tables 4.2.6.8 and 6.1.1.4'
H H 0.0000 0.0000 'International Tables Vol C Tables 4.2.6.8 and 6.1.1.4'
N N 0.0061 0.0033 'International Tables Vol C Tables 4.2.6.8 and 6.1.1.4'
O O 0.0106 0.0060 'International Tables Vol C Tables 4.2.6.8 and 6.1.1.4'
Sc Sc 0.2519 0.3716 'International Tables Vol C Tables 4.2.6.8 and 6.1.1.4'

loop_
_geom_angle_atom_site_label_1
_geom_angle_atom_site_label_2
_geom_angle_atom_site_label_3
_geom_angle
_geom_angle_site_symmetry_1
_geom_angle_site_symmetry_3
_geom_angle_publ_flag
O1 Sc1 O3 103.21(7) . . ?
O1 Sc1 O2 94.57(6) . . ?
O3 Sc1 O2 157.85(6) . . ?
O1 Sc1 N5 97.47(6) . . ?
O3 Sc1 N5 75.00(7) . . ?
O2 Sc1 N5 89.83(7) . . ?
O1 Sc1 N1 75.62(6) . . ?
O3 Sc1 N1 99.98(7) . . ?
O2 Sc1 N1 97.12(6) . . ?
N5 Sc1 N1 170.51(7) . . ?
O1 Sc1 N3 164.12(7) . . ?
O3 Sc1 N3 90.08(7) . . ?
O2 Sc1 N3 74.80(6) . . ?
N5 Sc1 N3 94.32(6) . . ?
N1 Sc1 N3 93.73(6) . . ?
C2 O1 Sc1 118.71(13) . . ?
C11 O2 Sc1 120.66(14) . . ?
C20 O3 Sc1 120.38(15) . . ?
C9 N1 C1 117.44(19) . . ?
C9 N1 Sc1 133.88(15) . . ?
C1 N1 Sc1 107.65(13) . . ?
C18 N3 C10 117.50(19) . . ?
C18 N3 Sc1 132.13(16) . . ?
C10 N3 Sc1 110.31(14) . . ?
C27 N5 C19 118.6(2) . . ?
C27 N5 Sc1 130.74(17) . . ?
C19 N5 Sc1 110.58(14) . . ?
N1 C1 C6 123.2(2) . . ?
N1 C1 C2 116.93(19) . . ?
C6 C1 C2 119.9(2) . . ?
O1 C2 C3 123.4(2) . . ?
O1 C2 C1 117.71(19) . . ?
C3 C2 C1 118.9(2) . . ?
C2 C3 C4 120.7(2) . . ?
C5 C4 C3 121.4(2) . . ?
C4 C5 C6 119.5(2) . . ?
C5 C6 C1 119.7(2) . . ?
C5 C6 C7 123.5(2) . . ?
C1 C6 C7 116.8(2) . . ?
C8 C7 C6 120.0(2) . . ?
C7 C8 C9 120.3(2) . . ?
N1 C9 N2 120.1(2) . . ?
N1 C9 C8 122.2(2) . . ?
N2 C9 C8 117.7(2) . . ?
N3 C10 C15 123.3(2) . . ?
N3 C10 C11 116.4(2) . . ?
C15 C10 C11 120.3(2) . . ?
O2 C11 C12 123.4(2) . . ?
O2 C11 C10 117.7(2) . . ?
C12 C11 C10 118.9(2) . . ?
C11 C12 C13 120.1(2) . . ?
C14 C13 C12 121.8(2) . . ?
C13 C14 C15 119.9(2) . . ?
C14 C15 C10 118.9(2) . . ?
C14 C15 C16 125.1(2) . . ?
C10 C15 C16 116.0(2) . . ?
C17 C16 C15 121.3(2) . . ?
C16 C17 C18 118.9(2) . . ?
N3 C18 N4 117.4(2) . . ?
N3 C18 C17 123.0(2) . . ?
N4 C18 C17 119.5(2) . . ?
N5 C19 C24 123.2(2) . . ?
N5 C19 C20 116.4(2) . . ?
C24 C19 C20 120.5(2) . . ?
O3 C20 C21 123.6(2) . . ?
O3 C20 C19 117.5(2) . . ?
C21 C20 C19 118.8(2) . . ?
C20 C21 C22 119.9(3) . . ?
C23 C22 C21 121.9(3) . . ?
C22 C23 C24 119.7(2) . . ?
C23 C24 C25 124.8(2) . . ?
C23 C24 C19 119.2(2) . . ?
C25 C24 C19 116.1(2) . . ?
C26 C25 C24 121.7(2) . . ?
C25 C26 C27 119.7(3) . . ?
N6 C27 N5 119.6(2) . . ?
N6 C27 C26 119.7(2) . . ?
N5 C27 C26 120.7(2) . . ?
C2S O1S C1S 111.6(2) . . ?
O1S C2S C2S 107.3(3) . 3_465 ?

loop_
_geom_bond_atom_site_label_1
_geom_bond_atom_site_label_2
_geom_bond_distance
_geom_bond_site_symmetry_2
_geom_bond_publ_flag
Sc1 O1 2.0206(16) . ?
Sc1 O3 2.0406(17) . ?
Sc1 O2 2.0438(16) . ?
Sc1 N5 2.3061(19) . ?
Sc1 N1 2.3229(19) . ?
Sc1 N3 2.3232(19) . ?
O1 C2 1.346(3) . ?
O2 C11 1.346(3) . ?
O3 C20 1.345(3) . ?
N1 C9 1.335(3) . ?
N1 C1 1.390(3) . ?
N2 C9 1.348(3) . ?
N3 C18 1.328(3) . ?
N3 C10 1.384(3) . ?
N4 C18 1.359(3) . ?
N5 C27 1.339(3) . ?
N5 C19 1.379(3) . ?
N6 C27 1.337(3) . ?
C1 C6 1.412(3) . ?
C1 C2 1.418(3) . ?
C2 C3 1.385(3) . ?
C3 C4 1.398(3) . ?
C4 C5 1.369(3) . ?
C5 C6 1.412(3) . ?
C6 C7 1.422(3) . ?
C7 C8 1.350(3) . ?
C8 C9 1.423(3) . ?
C10 C15 1.414(3) . ?
C10 C11 1.420(3) . ?
C11 C12 1.379(3) . ?
C12 C13 1.405(3) . ?
C13 C14 1.355(4) . ?
C14 C15 1.410(3) . ?
C15 C16 1.418(3) . ?
C16 C17 1.350(3) . ?
C17 C18 1.420(3) . ?
C19 C24 1.418(3) . ?
C19 C20 1.421(3) . ?
C20 C21 1.378(3) . ?
C21 C22 1.414(4) . ?
C22 C23 1.364(4) . ?
C23 C24 1.401(4) . ?
C24 C25 1.412(4) . ?
C25 C26 1.335(4) . ?
C26 C27 1.450(3) . ?
O1S C2S 1.407(3) . ?
O1S C1S 1.411(3) . ?
C2S C2S 1.511(5) 3_465 ?

loop_
_geom_torsion_atom_site_label_1
_geom_torsion_atom_site_label_2
_geom_torsion_atom_site_label_3
_geom_torsion_atom_site_label_4
_geom_torsion
_geom_torsion_site_symmetry_1
_geom_torsion_site_symmetry_2
_geom_torsion_site_symmetry_3
_geom_torsion_site_symmetry_4
_geom_torsion_publ_flag
O3 Sc1 O1 C2 113.38(15) . . . . ?
O2 Sc1 O1 C2 -79.92(16) . . . . ?
N5 Sc1 O1 C2 -170.35(15) . . . . ?
N1 Sc1 O1 C2 16.28(15) . . . . ?
N3 Sc1 O1 C2 -32.8(3) . . . . ?
O1 Sc1 O2 C11 171.03(15) . . . . ?
O3 Sc1 O2 C11 -45.4(3) . . . . ?
N5 Sc1 O2 C11 -91.49(15) . . . . ?
N1 Sc1 O2 C11 94.98(15) . . . . ?
N3 Sc1 O2 C11 3.03(14) . . . . ?
O1 Sc1 O3 C20 97.55(16) . . . . ?
O2 Sc1 O3 C20 -45.0(3) . . . . ?
N5 Sc1 O3 C20 3.23(15) . . . . ?
N1 Sc1 O3 C20 174.98(15) . . . . ?
N3 Sc1 O3 C20 -91.22(16) . . . . ?
O1 Sc1 N1 C9 177.9(2) . . . . ?
O3 Sc1 N1 C9 76.6(2) . . . . ?
O2 Sc1 N1 C9 -89.2(2) . . . . ?
N5 Sc1 N1 C9 133.9(4) . . . . ?
N3 Sc1 N1 C9 -14.1(2) . . . . ?
O1 Sc1 N1 C1 -14.52(14) . . . . ?
O3 Sc1 N1 C1 -115.73(14) . . . . ?
O2 Sc1 N1 C1 78.40(14) . . . . ?
N5 Sc1 N1 C1 -58.5(5) . . . . ?
N3 Sc1 N1 C1 153.53(14) . . . . ?
O1 Sc1 N3 C18 131.6(3) . . . . ?
O3 Sc1 N3 C18 -15.52(19) . . . . ?
O2 Sc1 N3 C18 -179.1(2) . . . . ?
N5 Sc1 N3 C18 -90.5(2) . . . . ?
N1 Sc1 N3 C18 84.49(19) . . . . ?
O1 Sc1 N3 C10 -51.1(3) . . . . ?
O3 Sc1 N3 C10 161.73(14) . . . . ?
O2 Sc1 N3 C10 -1.88(13) . . . . ?
N5 Sc1 N3 C10 86.76(14) . . . . ?
N1 Sc1 N3 C10 -98.26(14) . . . . ?
O1 Sc1 N5 C27 77.6(2) . . . . ?
O3 Sc1 N5 C27 179.3(2) . . . . ?
O2 Sc1 N5 C27 -17.0(2) . . . . ?
N1 Sc1 N5 C27 120.3(4) . . . . ?
N3 Sc1 N5 C27 -91.7(2) . . . . ?
O1 Sc1 N5 C19 -105.24(15) . . . . ?
O3 Sc1 N5 C19 -3.49(14) . . . . ?
O2 Sc1 N5 C19 160.17(15) . . . . ?
N1 Sc1 N5 C19 -62.5(5) . . . . ?
N3 Sc1 N5 C19 85.43(15) . . . . ?
C9 N1 C1 C6 2.4(3) . . . . ?
Sc1 N1 C1 C6 -167.54(18) . . . . ?
C9 N1 C1 C2 -178.3(2) . . . . ?
Sc1 N1 C1 C2 11.7(2) . . . . ?
Sc1 O1 C2 C3 164.69(18) . . . . ?
Sc1 O1 C2 C1 -15.6(3) . . . . ?
N1 C1 C2 O1 0.5(3) . . . . ?
C6 C1 C2 O1 179.8(2) . . . . ?
N1 C1 C2 C3 -179.7(2) . . . . ?
C6 C1 C2 C3 -0.4(3) . . . . ?
O1 C2 C3 C4 -179.1(2) . . . . ?
C1 C2 C3 C4 1.2(3) . . . . ?
C2 C3 C4 C5 -1.3(4) . . . . ?
C3 C4 C5 C6 0.7(4) . . . . ?
C4 C5 C6 C1 0.0(4) . . . . ?
C4 C5 C6 C7 179.0(2) . . . . ?
N1 C1 C6 C5 179.1(2) . . . . ?
C2 C1 C6 C5 -0.2(3) . . . . ?
N1 C1 C6 C7 0.1(3) . . . . ?
C2 C1 C6 C7 -179.2(2) . . . . ?
C5 C6 C7 C8 179.1(2) . . . . ?
C1 C6 C7 C8 -1.9(3) . . . . ?
C6 C7 C8 C9 1.3(4) . . . . ?
C1 N1 C9 N2 176.3(2) . . . . ?
Sc1 N1 C9 N2 -17.0(3) . . . . ?
C1 N1 C9 C8 -3.1(3) . . . . ?
Sc1 N1 C9 C8 163.56(17) . . . . ?
C7 C8 C9 N1 1.4(4) . . . . ?
C7 C8 C9 N2 -178.1(2) . . . . ?
C18 N3 C10 C15 -1.5(3) . . . . ?
Sc1 N3 C10 C15 -179.16(17) . . . . ?
C18 N3 C10 C11 178.40(19) . . . . ?
Sc1 N3 C10 C11 0.7(2) . . . . ?
Sc1 O2 C11 C12 177.98(17) . . . . ?
Sc1 O2 C11 C10 -3.8(3) . . . . ?
N3 C10 C11 O2 1.7(3) . . . . ?
C15 C10 C11 O2 -178.40(19) . . . . ?
N3 C10 C11 C12 -179.92(19) . . . . ?
C15 C10 C11 C12 -0.1(3) . . . . ?
O2 C11 C12 C13 177.3(2) . . . . ?
C10 C11 C12 C13 -1.0(3) . . . . ?
C11 C12 C13 C14 1.0(4) . . . . ?
C12 C13 C14 C15 0.0(4) . . . . ?
C13 C14 C15 C10 -1.0(3) . . . . ?
C13 C14 C15 C16 177.8(2) . . . . ?
N3 C10 C15 C14 -179.1(2) . . . . ?
C11 C10 C15 C14 1.1(3) . . . . ?
N3 C10 C15 C16 2.0(3) . . . . ?
C11 C10 C15 C16 -177.8(2) . . . . ?
C14 C15 C16 C17 -179.8(2) . . . . ?
C10 C15 C16 C17 -1.0(3) . . . . ?
C15 C16 C17 C18 -0.5(3) . . . . ?
C10 N3 C18 N4 177.40(19) . . . . ?
Sc1 N3 C18 N4 -5.5(3) . . . . ?
C10 N3 C18 C17 -0.2(3) . . . . ?
Sc1 N3 C18 C17 176.92(16) . . . . ?
C16 C17 C18 N3 1.2(3) . . . . ?
C16 C17 C18 N4 -176.4(2) . . . . ?
C27 N5 C19 C24 1.3(3) . . . . ?
Sc1 N5 C19 C24 -176.25(18) . . . . ?
C27 N5 C19 C20 -179.0(2) . . . . ?
Sc1 N5 C19 C20 3.4(2) . . . . ?
Sc1 O3 C20 C21 178.09(17) . . . . ?
Sc1 O3 C20 C19 -2.5(3) . . . . ?
N5 C19 C20 O3 -1.0(3) . . . . ?
C24 C19 C20 O3 178.7(2) . . . . ?
N5 C19 C20 C21 178.4(2) . . . . ?
C24 C19 C20 C21 -1.9(3) . . . . ?
O3 C20 C21 C22 -177.9(2) . . . . ?
C19 C20 C21 C22 2.7(3) . . . . ?
C20 C21 C22 C23 -1.9(4) . . . . ?
C21 C22 C23 C24 0.2(4) . . . . ?
C22 C23 C24 C25 -179.6(3) . . . . ?
C22 C23 C24 C19 0.6(4) . . . . ?
N5 C19 C24 C23 179.9(2) . . . . ?
C20 C19 C24 C23 0.2(3) . . . . ?
N5 C19 C24 C25 0.1(3) . . . . ?
C20 C19 C24 C25 -179.6(2) . . . . ?
C23 C24 C25 C26 179.4(3) . . . . ?
C19 C24 C25 C26 -0.7(4) . . . . ?
C24 C25 C26 C27 0.1(4) . . . . ?
C19 N5 C27 N6 178.2(2) . . . . ?
Sc1 N5 C27 N6 -4.8(3) . . . . ?
C19 N5 C27 C26 -2.0(3) . . . . ?
Sc1 N5 C27 C26 175.01(17) . . . . ?
C25 C26 C27 N6 -178.8(2) . . . . ?
C25 C26 C27 N5 1.3(4) . . . . ?
C1S O1S C2S C2S -177.6(3) . . . 3_465 ?
